data_7001992
loop_
_publ_author_name
'Binobaid, Abeer'
'Iglesias, Manuel'
'Beetstra, Dirk J.'
'Kariuki, Benson'
'Dervisi, Athanasia'
'Fallis, Ian A.'
'Cavell, Kingsley J.'

_publ_section_title
;
 Expanded ring and functionalised expanded ring N-heterocyclic carbenes
 as ligands in catalysis
;
_journal_issue 35
_journal_name_full 'Dalton Transactions'
_journal_page_first 7099
_journal_paper_doi 10.1039/b909834h
_journal_year 2009
_chemical_formula_moiety 'C31 H42 Cl1 N2 O1 Rh1'
_chemical_formula_sum 'C31 H42 Cl N2 O Rh'
_chemical_formula_weight 597.05
_space_group_IT_number 14
_symmetry_cell_setting monoclinic
_symmetry_space_group_name_Hall '-P 2yn'
_symmetry_space_group_name_H-M 'P 1 21/n 1'
_atom_sites_solution_hydrogens geom
_atom_sites_solution_primary direct
_cell_angle_alpha 90
_cell_angle_beta 116.8549(9)
_cell_angle_gamma 90
_cell_formula_units_Z 4
_cell_length_a 17.4487(3)
_cell_length_b 10.4263(2)
_cell_length_c 17.7256(4)
_cell_measurement_reflns_used 52475
_cell_measurement_temperature 150
_cell_measurement_theta_max 27
_cell_measurement_theta_min 3
_cell_volume 2876.96(10)
_computing_cell_refinement 'DENZO/SCALEPACK (Otwinowski & Minor, 1997)'
_computing_data_collection 'COLLECT (Nonius, 1997-2001).'
_computing_data_reduction 'DENZO/SCALEPACK (Otwinowski & Minor, 1997)'
_computing_molecular_graphics 'CAMERON (Watkin et al., 1996)'
_computing_publication_material 'CRYSTALS (Betteridge et al., 2003)'
_computing_structure_refinement 'CRYSTALS (Betteridge et al., 2003)'
_computing_structure_solution 'SIR92 (Altomare et al., 1994)'
_diffrn_ambient_temperature 150
_diffrn_measured_fraction_theta_full 0.995
_diffrn_measured_fraction_theta_max 0.995
_diffrn_measurement_device 'Nonius KappaCCD'
_diffrn_measurement_device_type Area
_diffrn_measurement_method \w
_diffrn_radiation_monochromator graphite
_diffrn_radiation_type 'Mo K\a'
_diffrn_radiation_wavelength 0.71073
_diffrn_reflns_av_R_equivalents 0.075
_diffrn_reflns_limit_h_max 22
_diffrn_reflns_limit_h_min -22
_diffrn_reflns_limit_k_max 13
_diffrn_reflns_limit_k_min -13
_diffrn_reflns_limit_l_max 23
_diffrn_reflns_limit_l_min -23
_diffrn_reflns_number 47505
_diffrn_reflns_theta_full 27.472
_diffrn_reflns_theta_max 27.472
_diffrn_reflns_theta_min 2.951
_diffrn_standards_number 0
_exptl_absorpt_coefficient_mu 0.712
_exptl_absorpt_correction_T_max 0.94
_exptl_absorpt_correction_T_min 0.87
_exptl_absorpt_correction_type multi-scan
_exptl_absorpt_process_details 'DENZO/SCALEPACK (Otwinowski & Minor, 1997)'
_exptl_crystal_colour yellow
_exptl_crystal_density_diffrn 1.378
_exptl_crystal_density_method 'not measured'
_exptl_crystal_description plate
_exptl_crystal_F_000 1248
_exptl_crystal_size_max 0.20
_exptl_crystal_size_mid 0.20
_exptl_crystal_size_min 0.08
_refine_diff_density_max 0.88
_refine_diff_density_min -0.77
_refine_ls_extinction_coef 181(12)
_refine_ls_extinction_method 'Larson (1970), Equation 22'
_refine_ls_goodness_of_fit_ref 0.9621
_refine_ls_hydrogen_treatment constr
_refine_ls_matrix_type full
_refine_ls_number_parameters 326
_refine_ls_number_reflns 12657
_refine_ls_number_restraints 0
_refine_ls_R_factor_all 0.0721
_refine_ls_R_factor_gt 0.0470
_refine_ls_shift/su_max 0.002122
_refine_ls_structure_factor_coef Fsqd
_refine_ls_weighting_details
;
Method= Modified Sheldrick
w=1/[\s^2^(F^2^) + ( 0.02P)^2^ + 6.67P]
,where P=(max(Fo^2^,0) + 2Fc^2^)/3
;
_refine_ls_weighting_scheme calc
_refine_ls_wR_factor_all 0.0974
_refine_ls_wR_factor_gt 0.0874
_refine_ls_wR_factor_ref 0.0974
_reflns_limit_h_max 20
_reflns_limit_h_min -22
_reflns_limit_k_max 13
_reflns_limit_k_min -13
_reflns_limit_l_max 22
_reflns_limit_l_min 0
_reflns_number_gt 9779
_reflns_number_total 12657
_reflns_threshold_expression I>2.0\s(I)
_cod_data_source_file b909834h.txt
_cod_data_source_block 1
_cod_depositor_comments
;
The following automatic conversions were performed:
'_symmetry_cell_setting' value 'Monoclinic' changed to 'monoclinic'
according to '/home/saulius/struct/CIF-dictionaries/cif_core.dic'
dictionary named 'cif_core.dic' version 2.4.1 from 2010-06-29.

Automatic conversion script
Id: cif_fix_enum 1527 2010-12-29 10:47:43Z saulius 
;
_cod_original_sg_symbol_H-M 'P 1 21/n 1 '
_cod_original_formula_sum 'C31 H42 Cl1 N2 O1 Rh1'
_cod_database_code 7001992

loop_
_symmetry_equiv_pos_as_xyz
x,y,z
-x,-y,-z
-x+1/2,y+1/2,-z+1/2
x+1/2,-y+1/2,z+1/2

loop_
_atom_site_label
_atom_site_type_symbol
_atom_site_fract_x
_atom_site_fract_y
_atom_site_fract_z
_atom_site_U_iso_or_equiv
_atom_site_occupancy
_atom_site_adp_type
_atom_site_refinement_flags_posn
_atom_site_refinement_flags_adp
_atom_site_refinement_flags_occupancy
_atom_site_disorder_assembly
_atom_site_disorder_group
_atom_site_attached_hydrogens
Rh1 Rh 0.549537(11) 0.629468(17) 0.234611(11) 0.0171 1.0000 Uani . . . . . .
Cl2 Cl 0.60314(4) 0.66001(6) 0.38418(4) 0.0247 1.0000 Uani . . . . . .
C3 C 0.51504(15) 0.6525(2) 0.10432(14) 0.0208 1.0000 Uani . . . . . .
C4 C 0.50225(15) 0.5250(2) 0.12107(14) 0.0208 1.0000 Uani . . . . . .
C5 C 0.55951(17) 0.4125(3) 0.12866(18) 0.0345 1.0000 Uani . . . . . .
C6 C 0.65262(18) 0.4321(3) 0.18712(19) 0.0416 1.0000 Uani . . . . . .
C7 C 0.66880(15) 0.5296(3) 0.25581(16) 0.0268 1.0000 Uani . . . . . .
C8 C 0.67795(15) 0.6581(3) 0.24634(16) 0.0267 1.0000 Uani . . . . . .
C9 C 0.66990(18) 0.7253(3) 0.16709(18) 0.0411 1.0000 Uani . . . . . .
C10 C 0.59037(17) 0.6941(3) 0.08886(17) 0.0356 1.0000 Uani . . . . . .
C11 C 0.43426(14) 0.6860(2) 0.22822(14) 0.0176 1.0000 Uani . . . . . .
N12 N 0.42442(12) 0.81325(18) 0.23435(13) 0.0205 1.0000 Uani . . . . . .
C13 C 0.47714(15) 0.9003(2) 0.21541(15) 0.0194 1.0000 Uani . . . . . .
C14 C 0.55487(16) 0.9445(2) 0.27740(16) 0.0259 1.0000 Uani . . . . . .
C15 C 0.60374(17) 1.0296(2) 0.25658(17) 0.0291 1.0000 Uani . . . . . .
C16 C 0.57472(17) 1.0693(2) 0.17446(17) 0.0282 1.0000 Uani . . . . . .
C17 C 0.49606(17) 1.0290(2) 0.11181(17) 0.0275 1.0000 Uani . . . . . .
C18 C 0.44624(15) 0.9448(2) 0.13220(16) 0.0228 1.0000 Uani . . . . . .
O19 O 0.36682(11) 0.90099(17) 0.07654(11) 0.0298 1.0000 Uani . . . . . .
C20 C 0.3338(2) 0.9399(3) -0.00955(17) 0.0456 1.0000 Uani . . . . . .
C21 C 0.35693(18) 0.8711(3) 0.2508(2) 0.0359 1.0000 Uani . . . . . .
C22 C 0.33602(19) 0.7804(3) 0.30539(19) 0.0354 1.0000 Uani . . . . . .
C23 C 0.31094(17) 0.6523(2) 0.26186(18) 0.0284 1.0000 Uani . . . . . .
N24 N 0.37608(12) 0.60859(18) 0.23570(12) 0.0196 1.0000 Uani . . . . . .
C25 C 0.36527(15) 0.4774(2) 0.20544(15) 0.0206 1.0000 Uani . . . . . .
C26 C 0.40961(15) 0.3771(2) 0.26103(16) 0.0255 1.0000 Uani . . . . . .
C27 C 0.39693(17) 0.2535(2) 0.22777(18) 0.0312 1.0000 Uani . . . . . .
C28 C 0.34176(17) 0.2298(2) 0.14426(18) 0.0300 1.0000 Uani . . . . . .
C29 C 0.29675(16) 0.3293(2) 0.09105(17) 0.0261 1.0000 Uani . . . . . .
C30 C 0.30715(15) 0.4553(2) 0.12049(15) 0.0206 1.0000 Uani . . . . . .
C31 C 0.25379(15) 0.5610(2) 0.06056(15) 0.0235 1.0000 Uani . . . . . .
C32 C 0.26828(17) 0.5699(3) -0.01843(16) 0.0311 1.0000 Uani . . . . . .
C33 C 0.15769(16) 0.5404(3) 0.03392(18) 0.0312 1.0000 Uani . . . . . .
C34 C 0.46717(17) 0.3981(3) 0.35460(17) 0.0341 1.0000 Uani . . . . . .
C35 C 0.5547(2) 0.3325(3) 0.3846(2) 0.0550 1.0000 Uani . . . . . .
C36 C 0.4220(3) 0.3525(4) 0.4069(2) 0.0607 1.0000 Uani . . . . . .
H31 H 0.4626 0.7059 0.0752 0.0254 1.0000 Uiso R . . . . .
H41 H 0.4413 0.5001 0.1009 0.0252 1.0000 Uiso R . . . . .
H51 H 0.5525 0.3885 0.0735 0.0373 1.0000 Uiso R . . . . .
H52 H 0.5421 0.3401 0.1538 0.0381 1.0000 Uiso R . . . . .
H61 H 0.6802 0.4634 0.1521 0.0440 1.0000 Uiso R . . . . .
H62 H 0.6781 0.3510 0.2121 0.0434 1.0000 Uiso R . . . . .
H71 H 0.6958 0.4947 0.3128 0.0310 1.0000 Uiso R . . . . .
H81 H 0.7134 0.7055 0.2994 0.0323 1.0000 Uiso R . . . . .
H92 H 0.7201 0.7059 0.1597 0.0500 1.0000 Uiso R . . . . .
H91 H 0.6675 0.8195 0.1762 0.0507 1.0000 Uiso R . . . . .
H101 H 0.5728 0.7667 0.0500 0.0440 1.0000 Uiso R . . . . .
H102 H 0.6051 0.6219 0.0613 0.0446 1.0000 Uiso R . . . . .
H141 H 0.5746 0.9175 0.3334 0.0309 1.0000 Uiso R . . . . .
H151 H 0.6572 1.0595 0.2988 0.0361 1.0000 Uiso R . . . . .
H161 H 0.6093 1.1257 0.1611 0.0364 1.0000 Uiso R . . . . .
H171 H 0.4765 1.0579 0.0562 0.0355 1.0000 Uiso R . . . . .
H203 H 0.2773 0.9039 -0.0394 0.0639 1.0000 Uiso R . . . . .
H201 H 0.3314 1.0325 -0.0124 0.0642 1.0000 Uiso R . . . . .
H202 H 0.3705 0.9057 -0.0324 0.0639 1.0000 Uiso R . . . . .
H211 H 0.3775 0.9530 0.2798 0.0482 1.0000 Uiso R . . . . .
H212 H 0.3048 0.8849 0.1975 0.0480 1.0000 Uiso R . . . . .
H221 H 0.3860 0.7701 0.3600 0.0499 1.0000 Uiso R . . . . .
H222 H 0.2880 0.8145 0.3132 0.0499 1.0000 Uiso R . . . . .
H231 H 0.3048 0.5880 0.2992 0.0431 1.0000 Uiso R . . . . .
H232 H 0.2559 0.6626 0.2106 0.0430 1.0000 Uiso R . . . . .
H271 H 0.4270 0.1845 0.2638 0.0388 1.0000 Uiso R . . . . .
H281 H 0.3349 0.1460 0.1231 0.0360 1.0000 Uiso R . . . . .
H291 H 0.2585 0.3120 0.0341 0.0331 1.0000 Uiso R . . . . .
H311 H 0.2704 0.6433 0.0900 0.0285 1.0000 Uiso R . . . . .
H322 H 0.2315 0.6367 -0.0552 0.0460 1.0000 Uiso R . . . . .
H321 H 0.3280 0.5895 -0.0021 0.0459 1.0000 Uiso R . . . . .
H323 H 0.2538 0.4875 -0.0472 0.0459 1.0000 Uiso R . . . . .
H333 H 0.1244 0.6103 -0.0014 0.0469 1.0000 Uiso R . . . . .
H331 H 0.1482 0.5365 0.0836 0.0470 1.0000 Uiso R . . . . .
H332 H 0.1388 0.4607 0.0032 0.0468 1.0000 Uiso R . . . . .
H341 H 0.4775 0.4902 0.3635 0.0398 1.0000 Uiso R . . . . .
H351 H 0.5907 0.3568 0.4417 0.0651 1.0000 Uiso R . . . . .
H353 H 0.5813 0.3603 0.3493 0.0655 1.0000 Uiso R . . . . .
H352 H 0.5467 0.2403 0.3809 0.0650 1.0000 Uiso R . . . . .
H362 H 0.4573 0.3712 0.4658 0.0929 1.0000 Uiso R . . . . .
H361 H 0.3669 0.3956 0.3871 0.0932 1.0000 Uiso R . . . . .
H363 H 0.4124 0.2609 0.3989 0.0930 1.0000 Uiso R . . . . .

loop_
_atom_site_aniso_label
_atom_site_aniso_U_11
_atom_site_aniso_U_22
_atom_site_aniso_U_33
_atom_site_aniso_U_23
_atom_site_aniso_U_13
_atom_site_aniso_U_12
Rh1 0.01585(10) 0.01855(10) 0.01678(11) -0.00073(8) 0.00728(7) 0.00049(8)
Cl2 0.0259(3) 0.0278(3) 0.0188(3) -0.0013(2) 0.0086(2) -0.0014(2)
C3 0.0198(12) 0.0287(14) 0.0130(12) 0.0005(10) 0.0066(10) 0.0000(10)
C4 0.0192(12) 0.0267(13) 0.0132(12) -0.0065(10) 0.0044(10) -0.0013(10)
C5 0.0332(15) 0.0297(14) 0.0325(16) -0.0084(12) 0.0078(12) 0.0079(12)
C6 0.0311(15) 0.0444(18) 0.0378(17) -0.0095(14) 0.0055(13) 0.0141(13)
C7 0.0160(12) 0.0362(15) 0.0246(14) -0.0014(11) 0.0061(10) 0.0075(10)
C8 0.0127(11) 0.0425(17) 0.0230(13) -0.0025(11) 0.0065(10) -0.0054(10)
C9 0.0248(14) 0.063(2) 0.0370(17) 0.0080(15) 0.0154(13) -0.0087(14)
C10 0.0302(15) 0.0476(18) 0.0288(15) 0.0086(13) 0.0132(12) -0.0060(13)
C11 0.0164(11) 0.0222(12) 0.0118(11) 0.0004(9) 0.0043(9) 0.0004(9)
N12 0.0206(10) 0.0183(10) 0.0269(11) -0.0007(8) 0.0145(9) 0.0014(8)
C13 0.0211(12) 0.0149(11) 0.0246(13) 0.0005(9) 0.0124(10) 0.0020(9)
C14 0.0266(13) 0.0216(13) 0.0257(14) 0.0003(10) 0.0085(11) 0.0009(10)
C15 0.0241(13) 0.0243(13) 0.0356(16) -0.0038(11) 0.0104(12) -0.0033(11)
C16 0.0304(14) 0.0205(13) 0.0401(16) 0.0000(11) 0.0215(13) -0.0039(11)
C17 0.0312(14) 0.0252(13) 0.0285(15) 0.0038(11) 0.0157(12) -0.0001(11)
C18 0.0203(12) 0.0210(12) 0.0269(14) -0.0008(10) 0.0104(11) 0.0007(10)
O19 0.0220(9) 0.0380(11) 0.0235(10) 0.0024(8) 0.0050(8) -0.0065(8)
C20 0.0376(17) 0.066(2) 0.0234(16) 0.0040(15) 0.0049(13) -0.0084(15)
C21 0.0380(15) 0.0257(14) 0.0598(19) -0.0030(14) 0.0360(15) 0.0014(12)
C22 0.0414(16) 0.0336(15) 0.0488(18) -0.0083(13) 0.0358(15) -0.0059(13)
C23 0.0319(14) 0.0272(14) 0.0392(16) -0.0032(11) 0.0276(13) -0.0027(11)
N24 0.0216(10) 0.0196(10) 0.0226(11) -0.0016(8) 0.0144(9) -0.0005(8)
C25 0.0227(12) 0.0178(12) 0.0261(13) 0.0018(10) 0.0152(11) 0.0005(9)
C26 0.0221(12) 0.0262(13) 0.0303(14) 0.0036(11) 0.0137(11) -0.0039(11)
C27 0.0292(14) 0.0219(13) 0.0443(17) 0.0079(12) 0.0183(13) 0.0038(11)
C28 0.0289(14) 0.0193(13) 0.0455(18) -0.0057(12) 0.0201(13) -0.0016(11)
C29 0.0286(13) 0.0253(13) 0.0282(14) -0.0061(11) 0.0161(12) -0.0031(10)
C30 0.0217(12) 0.0211(12) 0.0252(13) 0.0000(10) 0.0161(11) -0.0012(10)
C31 0.0227(12) 0.0252(13) 0.0213(13) 0.0004(10) 0.0088(10) 0.0003(10)
C32 0.0261(13) 0.0438(17) 0.0245(14) 0.0082(12) 0.0123(11) 0.0055(12)
C33 0.0266(14) 0.0336(15) 0.0369(16) 0.0049(12) 0.0174(12) 0.0061(11)
C34 0.0339(15) 0.0315(15) 0.0296(15) 0.0093(12) 0.0079(12) -0.0060(12)
C35 0.0410(18) 0.0388(18) 0.055(2) 0.0126(16) -0.0047(16) 0.0020(14)
C36 0.074(3) 0.072(3) 0.0341(18) 0.0089(17) 0.0223(18) -0.028(2)

loop_
_atom_type_symbol
_atom_type_scat_dispersion_real
_atom_type_scat_dispersion_imag
_atom_type_scat_Cromer_Mann_a1
_atom_type_scat_Cromer_Mann_b1
_atom_type_scat_Cromer_Mann_a2
_atom_type_scat_Cromer_Mann_b2
_atom_type_scat_Cromer_Mann_a3
_atom_type_scat_Cromer_Mann_b3
_atom_type_scat_Cromer_Mann_a4
_atom_type_scat_Cromer_Mann_b4
_atom_type_scat_Cromer_Mann_c
_atom_type_scat_source
C 0.0033 0.0016 2.3100 20.8439 1.0200 10.2075 1.5886 0.5687 0.8650 51.6512 0.2156 'International Tables Vol C 4.2.6.8 and 6.1.1.4'
H 0.0000 0.0000 0.4930 10.5109 0.3229 26.1257 0.1402 3.1424 0.0408 57.7998 0.0030 'International Tables Vol C 4.2.6.8 and 6.1.1.4'
N 0.0061 0.0033 12.2126 0.0057 3.1322 9.8933 2.0125 28.9975 1.1663 0.5826 -11.5290 'International Tables Vol C 4.2.6.8 and 6.1.1.4'
O 0.0106 0.0060 3.0485 13.2771 2.2868 5.7011 1.5463 0.3239 0.8670 32.9089 0.2508 'International Tables Vol C 4.2.6.8 and 6.1.1.4'
Rh -1.1178 0.9187 19.2957 0.7515 14.3501 8.2176 4.7343 25.8749 1.2892 98.6062 5.3280 'International Tables Vol C 4.2.6.8 and 6.1.1.4'
Cl 0.1484 0.1585 11.4604 0.0104 7.1964 1.1662 6.2556 18.5194 1.6455 47.7784 -9.5574 'International Tables Vol C 4.2.6.8 and 6.1.1.4'

loop_
_geom_angle_atom_site_label_1
_geom_angle_site_symmetry_1
_geom_angle_atom_site_label_2
_geom_angle_site_symmetry_2
_geom_angle_atom_site_label_3
_geom_angle_site_symmetry_3
_geom_angle
_geom_angle_publ_flag
Cl2 . Rh1 . C3 . 164.75(7) yes
Cl2 . Rh1 . C4 . 156.16(7) yes
C3 . Rh1 . C4 . 38.78(9) yes
Cl2 . Rh1 . C7 . 90.44(7) yes
C3 . Rh1 . C7 . 91.19(9) yes
C4 . Rh1 . C7 . 81.38(9) yes
Cl2 . Rh1 . C8 . 90.32(7) yes
C3 . Rh1 . C8 . 82.07(9) yes
C4 . Rh1 . C8 . 95.99(10) yes
C7 . Rh1 . C8 . 36.43(10) yes
Cl2 . Rh1 . C11 . 84.60(6) yes
C3 . Rh1 . C11 . 96.81(9) yes
C4 . Rh1 . C11 . 98.35(9) yes
C7 . Rh1 . C11 . 166.80(10) yes
C8 . Rh1 . C11 . 155.33(10) yes
Rh1 . C3 . C4 . 69.88(13) yes
Rh1 . C3 . C10 . 112.65(16) yes
C4 . C3 . C10 . 122.8(2) yes
Rh1 . C3 . H31 . 111.8 no
C4 . C3 . H31 . 116.3 no
C10 . C3 . H31 . 114.5 no
C3 . C4 . Rh1 . 71.34(13) yes
C3 . C4 . C5 . 126.5(2) yes
Rh1 . C4 . C5 . 111.12(16) yes
C3 . C4 . H41 . 114.8 no
Rh1 . C4 . H41 . 112.0 no
C5 . C4 . H41 . 112.9 no
C4 . C5 . C6 . 115.1(2) yes
C4 . C5 . H51 . 109.6 no
C6 . C5 . H51 . 109.8 no
C4 . C5 . H52 . 107.9 no
C6 . C5 . H52 . 104.5 no
H51 . C5 . H52 . 109.6 no
C5 . C6 . C7 . 113.6(2) yes
C5 . C6 . H61 . 107.1 no
C7 . C6 . H61 . 108.4 no
C5 . C6 . H62 . 109.2 no
C7 . C6 . H62 . 109.8 no
H61 . C6 . H62 . 108.7 no
C6 . C7 . Rh1 . 111.24(16) yes
C6 . C7 . C8 . 123.3(3) yes
Rh1 . C7 . C8 . 70.71(14) yes
C6 . C7 . H71 . 114.3 no
Rh1 . C7 . H71 . 109.3 no
C8 . C7 . H71 . 117.7 no
Rh1 . C8 . C7 . 72.86(14) yes
Rh1 . C8 . C9 . 108.30(16) yes
C7 . C8 . C9 . 126.7(3) yes
Rh1 . C8 . H81 . 109.5 no
C7 . C8 . H81 . 115.4 no
C9 . C8 . H81 . 113.8 no
C8 . C9 . C10 . 114.8(2) yes
C8 . C9 . H92 . 108.6 no
C10 . C9 . H92 . 110.5 no
C8 . C9 . H91 . 107.3 no
C10 . C9 . H91 . 106.0 no
H92 . C9 . H91 . 109.6 no
C3 . C10 . C9 . 114.3(2) yes
C3 . C10 . H101 . 109.1 no
C9 . C10 . H101 . 110.6 no
C3 . C10 . H102 . 108.0 no
C9 . C10 . H102 . 106.5 no
H101 . C10 . H102 . 108.1 no
Rh1 . C11 . N12 . 115.85(16) yes
Rh1 . C11 . N24 . 125.86(17) yes
N12 . C11 . N24 . 116.8(2) yes
C11 . N12 . C13 . 118.99(19) yes
C11 . N12 . C21 . 124.4(2) yes
C13 . N12 . C21 . 116.35(19) yes
N12 . C13 . C14 . 121.8(2) yes
N12 . C13 . C18 . 118.2(2) yes
C14 . C13 . C18 . 119.9(2) yes
C13 . C14 . C15 . 120.0(2) yes
C13 . C14 . H141 . 120.1 no
C15 . C14 . H141 . 119.9 no
C14 . C15 . C16 . 119.8(2) yes
C14 . C15 . H151 . 120.2 no
C16 . C15 . H151 . 119.9 no
C15 . C16 . C17 . 121.1(2) yes
C15 . C16 . H161 . 118.8 no
C17 . C16 . H161 . 120.1 no
C16 . C17 . C18 . 119.5(2) yes
C16 . C17 . H171 . 120.3 no
C18 . C17 . H171 . 120.2 no
C13 . C18 . C17 . 119.6(2) yes
C13 . C18 . O19 . 115.6(2) yes
C17 . C18 . O19 . 124.9(2) yes
C18 . O19 . C20 . 117.7(2) yes
O19 . C20 . H203 . 107.2 no
O19 . C20 . H201 . 109.1 no
H203 . C20 . H201 . 110.6 no
O19 . C20 . H202 . 108.7 no
H203 . C20 . H202 . 109.6 no
H201 . C20 . H202 . 111.6 no
N12 . C21 . C22 . 108.5(2) yes
N12 . C21 . H211 . 109.1 no
C22 . C21 . H211 . 110.3 no
N12 . C21 . H212 . 110.3 no
C22 . C21 . H212 . 108.7 no
H211 . C21 . H212 . 109.8 no
C21 . C22 . C23 . 109.0(2) yes
C21 . C22 . H221 . 109.8 no
C23 . C22 . H221 . 109.6 no
C21 . C22 . H222 . 109.5 no
C23 . C22 . H222 . 109.1 no
H221 . C22 . H222 . 109.9 no
C22 . C23 . N24 . 110.3(2) yes
C22 . C23 . H231 . 110.8 no
N24 . C23 . H231 . 109.5 no
C22 . C23 . H232 . 108.2 no
N24 . C23 . H232 . 108.1 no
H231 . C23 . H232 . 109.9 no
C23 . N24 . C11 . 124.39(19) yes
C23 . N24 . C25 . 114.60(18) yes
C11 . N24 . C25 . 120.37(19) yes
N24 . C25 . C26 . 120.3(2) yes
N24 . C25 . C30 . 117.5(2) yes
C26 . C25 . C30 . 122.2(2) yes
C25 . C26 . C27 . 117.4(2) yes
C25 . C26 . C34 . 122.8(2) yes
C27 . C26 . C34 . 119.8(2) yes
C26 . C27 . C28 . 121.5(2) yes
C26 . C27 . H271 . 118.9 no
C28 . C27 . H271 . 119.6 no
C27 . C28 . C29 . 120.3(2) yes
C27 . C28 . H281 . 119.9 no
C29 . C28 . H281 . 119.7 no
C28 . C29 . C30 . 120.9(2) yes
C28 . C29 . H291 . 119.7 no
C30 . C29 . H291 . 119.4 no
C25 . C30 . C29 . 117.7(2) yes
C25 . C30 . C31 . 123.2(2) yes
C29 . C30 . C31 . 119.1(2) yes
C30 . C31 . C32 . 112.3(2) yes
C30 . C31 . C33 . 110.6(2) yes
C32 . C31 . C33 . 109.5(2) yes
C30 . C31 . H311 . 108.8 no
C32 . C31 . H311 . 107.6 no
C33 . C31 . H311 . 107.8 no
C31 . C32 . H322 . 108.9 no
C31 . C32 . H321 . 109.8 no
H322 . C32 . H321 . 110.1 no
C31 . C32 . H323 . 108.3 no
H322 . C32 . H323 . 110.2 no
H321 . C32 . H323 . 109.5 no
C31 . C33 . H333 . 110.3 no
C31 . C33 . H331 . 109.8 no
H333 . C33 . H331 . 108.7 no
C31 . C33 . H332 . 109.9 no
H333 . C33 . H332 . 109.3 no
H331 . C33 . H332 . 108.8 no
C26 . C34 . C35 . 112.2(3) yes
C26 . C34 . C36 . 110.3(2) yes
C35 . C34 . C36 . 110.8(3) yes
C26 . C34 . H341 . 107.6 no
C35 . C34 . H341 . 107.5 no
C36 . C34 . H341 . 108.3 no
C34 . C35 . H351 . 108.9 no
C34 . C35 . H353 . 109.4 no
H351 . C35 . H353 . 109.0 no
C34 . C35 . H352 . 109.2 no
H351 . C35 . H352 . 109.9 no
H353 . C35 . H352 . 110.4 no
C34 . C36 . H362 . 109.8 no
C34 . C36 . H361 . 109.3 no
H362 . C36 . H361 . 110.0 no
C34 . C36 . H363 . 108.6 no
H362 . C36 . H363 . 110.0 no
H361 . C36 . H363 . 109.1 no

loop_
_geom_bond_atom_site_label_1
_geom_bond_site_symmetry_1
_geom_bond_atom_site_label_2
_geom_bond_site_symmetry_2
_geom_bond_distance
_geom_bond_publ_flag
Rh1 . Cl2 . 2.4010(6) yes
Rh1 . C3 . 2.121(2) yes
Rh1 . C4 . 2.102(2) yes
Rh1 . C7 . 2.202(2) yes
Rh1 . C8 . 2.175(2) yes
Rh1 . C11 . 2.049(2) yes
C3 . C4 . 1.402(3) yes
C3 . C10 . 1.522(3) yes
C3 . H31 . 0.993 no
C4 . C5 . 1.507(3) yes
C4 . H41 . 0.991 no
C5 . C6 . 1.495(4) yes
C5 . H51 . 0.962 no
C5 . H52 . 0.990 no
C6 . C7 . 1.511(4) yes
C6 . H61 . 0.996 no
C6 . H62 . 0.965 no
C7 . C8 . 1.369(4) yes
C7 . H71 . 0.972 no
C8 . C9 . 1.518(4) yes
C8 . H81 . 0.993 no
C9 . C10 . 1.488(4) yes
C9 . H92 . 0.964 no
C9 . H91 . 1.000 no
C10 . H101 . 0.975 no
C10 . H102 . 0.993 no
C11 . N12 . 1.349(3) yes
C11 . N24 . 1.349(3) yes
N12 . C13 . 1.436(3) yes
N12 . C21 . 1.465(3) yes
C13 . C14 . 1.383(3) yes
C13 . C18 . 1.401(3) yes
C14 . C15 . 1.391(4) yes
C14 . H141 . 0.935 no
C15 . C16 . 1.372(4) yes
C15 . H151 . 0.947 no
C16 . C17 . 1.384(4) yes
C16 . H161 . 0.946 no
C17 . C18 . 1.393(3) yes
C17 . H171 . 0.935 no
C18 . O19 . 1.367(3) yes
O19 . C20 . 1.425(3) yes
C20 . H203 . 0.961 no
C20 . H201 . 0.968 no
C20 . H202 . 0.966 no
C21 . C22 . 1.511(4) yes
C21 . H211 . 0.978 no
C21 . H212 . 0.982 no
C22 . C23 . 1.505(4) yes
C22 . H221 . 0.973 no
C22 . H222 . 0.976 no
C23 . N24 . 1.480(3) yes
C23 . H231 . 0.981 no
C23 . H232 . 0.986 no
N24 . C25 . 1.450(3) yes
C25 . C26 . 1.405(3) yes
C25 . C30 . 1.403(3) yes
C26 . C27 . 1.393(4) yes
C26 . C34 . 1.518(4) yes
C27 . C28 . 1.375(4) yes
C27 . H271 . 0.947 no
C28 . C29 . 1.384(4) yes
C28 . H281 . 0.936 no
C29 . C30 . 1.395(3) yes
C29 . H291 . 0.943 no
C30 . C31 . 1.522(3) yes
C31 . C32 . 1.534(3) yes
C31 . C33 . 1.538(3) yes
C31 . H311 . 0.978 no
C32 . H322 . 0.972 no
C32 . H321 . 0.970 no
C32 . H323 . 0.973 no
C33 . H333 . 0.965 no
C33 . H331 . 0.967 no
C33 . H332 . 0.966 no
C34 . C35 . 1.534(4) yes
C34 . C36 . 1.538(4) yes
C34 . H341 . 0.976 no
C35 . H351 . 0.953 no
C35 . H353 . 0.975 no
C35 . H352 . 0.969 no
C36 . H362 . 0.963 no
C36 . H361 . 0.971 no
C36 . H363 . 0.969 no

loop_
_geom_hbond_atom_site_label_D
_geom_hbond_site_symmetry_D
_geom_hbond_atom_site_label_H
_geom_hbond_site_symmetry_H
_geom_hbond_atom_site_label_A
_geom_hbond_site_symmetry_A
_geom_hbond_angle_DHA
_geom_hbond_distance_DH
_geom_hbond_distance_HA
_geom_hbond_distance_DA
_geom_hbond_publ_flag
C4 . H41 . C30 . 154 0.99 2.56 3.476(4) yes
